data_4116263
loop_
_publ_author_name
'James T. Fletcher'
'Michael J. Therien'

_publ_section_title
;
 Transition-Metal-Mediated [2 + 2 + 2] Cycloaddition Reactions with
 Ethyne-Containing Porphyrin Templates: New Routes to Cofacial Porphyrin
 Structures and Facially-Functionalized (Porphinato)metal Species
;
_journal_name_full 'Journal of the American Chemical Society'
_journal_page_first 12393
_journal_page_last 12394
_journal_paper_doi 10.1021/ja0001557
_journal_volume 122
_journal_year 2000
_chemical_formula_sum 'C71 H78 N8 O6 Zn2'
_chemical_formula_weight 1270.15
_space_group_IT_number 14
_symmetry_cell_setting monoclinic
_symmetry_Int_Tables_number 14
_symmetry_space_group_name_Hall '-P 2ybc'
_symmetry_space_group_name_H-M 'P 1 21/c 1'
_atom_sites_solution_hydrogens geom
_atom_sites_solution_primary direct
_audit_creation_method SHELXL
_cell_angle_alpha 90.00
_cell_angle_beta 109.350(2)
_cell_angle_gamma 90.00
_cell_formula_units_Z 4
_cell_length_a 13.5885(5)
_cell_length_b 27.5919(10)
_cell_length_c 16.7882(8)
_cell_measurement_reflns_used 25940
_cell_measurement_temperature 120(2)
_cell_measurement_theta_max 25.35
_cell_measurement_theta_min 0.0
_cell_volume 5938.9(4)
_computing_structure_refinement 'SHELXL-93 (Sheldrick, 1993)'
_computing_structure_solution 'SIR92 (Altomare, 1992)'
_diffrn_ambient_temperature 120(2)
_diffrn_measurement_device_type 'Rigaku R-AXIS IIc Area Detector'
_diffrn_measurement_method 'image plate \f oscillations'
_diffrn_radiation_monochromator graphite
_diffrn_radiation_source 'rotating anode'
_diffrn_radiation_type MoK\a
_diffrn_radiation_wavelength 0.71069
_diffrn_reflns_av_R_equivalents 0.0717
_diffrn_reflns_av_sigmaI/netI 0.0533
_diffrn_reflns_limit_h_max 16
_diffrn_reflns_limit_h_min -16
_diffrn_reflns_limit_k_max 32
_diffrn_reflns_limit_k_min -33
_diffrn_reflns_limit_l_max 20
_diffrn_reflns_limit_l_min -19
_diffrn_reflns_number 34107
_diffrn_reflns_theta_max 25.35
_diffrn_reflns_theta_min 2.54
_exptl_absorpt_coefficient_mu 0.871
_exptl_absorpt_correction_type none
_exptl_crystal_colour red-brown
_exptl_crystal_density_diffrn 1.421
_exptl_crystal_description plate
_exptl_crystal_F_000 2672
_exptl_crystal_size_max 0.32
_exptl_crystal_size_mid 0.10
_exptl_crystal_size_min 0.05
_refine_diff_density_max 0.966
_refine_diff_density_min -0.656
_refine_diff_density_rms 0.078
_refine_ls_extinction_method none
_refine_ls_goodness_of_fit_all 1.238
_refine_ls_goodness_of_fit_obs 1.299
_refine_ls_hydrogen_treatment riding
_refine_ls_matrix_type full
_refine_ls_number_parameters 807
_refine_ls_number_reflns 10215
_refine_ls_number_restraints 0
_refine_ls_restrained_S_all 1.238
_refine_ls_restrained_S_obs 1.299
_refine_ls_R_factor_all 0.1364
_refine_ls_R_factor_obs 0.1146
_refine_ls_shift/esd_max -0.010
_refine_ls_shift/esd_mean 0.001
_refine_ls_structure_factor_coef Fsqd
_refine_ls_weighting_details 'w=1/[\s^2^(Fo^2^)+(0.0284P)^2^+29.4155P] where P=(Fo^2^+2Fc^2^)/3'
_refine_ls_weighting_scheme calc
_refine_ls_wR_factor_all 0.2095
_refine_ls_wR_factor_obs 0.1988
_reflns_number_observed 8442
_reflns_number_total 10215
_reflns_observed_criterion >2sigma(I)
_cod_data_source_file ja0001557.cif
_cod_data_source_block shelxl
_cod_depositor_comments
;
The following automatic conversions were performed:

'_refine_ls_weighting_scheme' value 'calc
w=1/[\s^2^(Fo^2^)+(0.0284P)^2^+29.4155P] where P=(Fo^2^+2Fc^2^)/3'
was changed to 'calc'. New tag '_refine_ls_weighting_details' was
created. The value of the new tag was set to
'w=1/[\s^2^(Fo^2^)+(0.0284P)^2^+29.4155P] where P=(Fo^2^+2Fc^2^)/3'.

Automatic conversion script
Id: cif_fix_values 3143 2015-03-26 13:38:13Z robertas 
;
_cod_original_sg_symbol_H-M 'P 21/c '
_cod_database_code 4116263

loop_
_symmetry_equiv_pos_as_xyz
'x, y, z'
'-x, y+1/2, -z+1/2'
'-x, -y, -z'
'x, -y-1/2, z-1/2'

loop_
_atom_site_aniso_label
_atom_site_aniso_U_11
_atom_site_aniso_U_22
_atom_site_aniso_U_33
_atom_site_aniso_U_23
_atom_site_aniso_U_13
_atom_site_aniso_U_12
Zn1 0.0797(7) 0.0466(5) 0.0425(5) 0.0006(4) 0.0190(5) -0.0012(5)
Zn2 0.0473(5) 0.0466(5) 0.0411(5) 0.0014(4) 0.0033(4) -0.0064(4)
O1 0.102(5) 0.091(5) 0.073(5) 0.006(4) 0.002(4) 0.006(4)
O2 0.108(5) 0.060(4) 0.057(4) 0.006(3) 0.018(3) -0.002(4)
O3 0.181(8) 0.086(5) 0.043(3) 0.002(3) 0.022(4) 0.071(5)
O4 0.063(4) 0.061(4) 0.067(4) 0.005(3) 0.019(3) 0.007(3)
O5 0.093(7) 0.140(9) 0.174(11) -0.100(8) -0.026(7) 0.028(6)
C68' 0.093(7) 0.140(9) 0.174(11) -0.100(8) -0.026(7) 0.028(6)
O5' 0.221(13) 0.146(10) 0.082(7) -0.028(7) 0.051(8) -0.136(10)
C68" 0.221(13) 0.146(10) 0.082(7) -0.028(7) 0.051(8) -0.136(10)
O6 0.062(3) 0.050(3) 0.042(3) 0.000(2) 0.017(2) -0.006(3)
N1 0.066(4) 0.041(3) 0.038(3) -0.002(3) 0.008(3) -0.009(3)
N2 0.067(4) 0.057(4) 0.053(4) 0.003(3) 0.028(3) 0.002(3)
N3 0.082(5) 0.054(4) 0.062(4) 0.001(4) 0.036(4) 0.004(4)
N4 0.080(5) 0.040(4) 0.035(3) -0.001(3) 0.008(3) 0.004(3)
N5 0.056(4) 0.045(4) 0.049(4) 0.000(3) -0.004(3) 0.000(3)
N6 0.063(4) 0.038(3) 0.049(4) 0.004(3) 0.009(3) -0.015(3)
N7 0.051(4) 0.055(4) 0.041(3) 0.000(3) 0.009(3) -0.015(3)
N8 0.044(3) 0.047(4) 0.043(3) 0.001(3) 0.001(3) -0.006(3)
C1 0.063(5) 0.052(5) 0.037(4) -0.002(4) 0.010(4) -0.009(4)
C2 0.060(5) 0.053(5) 0.042(4) -0.005(4) 0.009(4) -0.008(4)
C3 0.058(5) 0.051(5) 0.061(5) -0.005(4) 0.018(4) -0.004(4)
C4 0.062(6) 0.071(6) 0.071(6) 0.001(5) 0.025(5) 0.001(5)
C5 0.067(6) 0.090(7) 0.101(8) 0.010(6) 0.046(6) -0.004(5)
C6 0.065(6) 0.091(7) 0.073(6) 0.005(6) 0.030(5) 0.002(5)
C7 0.086(7) 0.083(7) 0.092(7) 0.024(6) 0.055(6) -0.003(6)
C8 0.092(7) 0.086(7) 0.054(5) 0.002(5) 0.034(5) 0.014(6)
C9 0.111(8) 0.076(7) 0.067(6) 0.020(5) 0.050(6) 0.012(6)
C10 0.118(9) 0.064(6) 0.065(6) 0.010(5) 0.047(6) 0.015(6)
C11 0.098(7) 0.049(5) 0.049(5) 0.012(4) 0.025(5) 0.017(5)
C12 0.098(7) 0.050(5) 0.043(4) 0.000(4) 0.025(5) 0.015(5)
C13 0.097(7) 0.042(5) 0.044(4) 0.001(4) 0.026(4) 0.009(4)
C14 0.101(7) 0.044(5) 0.047(5) -0.005(4) -0.010(5) -0.005(5)
C15 0.100(7) 0.038(4) 0.049(5) 0.001(4) -0.007(5) -0.003(4)
C16 0.079(6) 0.036(4) 0.046(4) -0.007(4) 0.003(4) -0.001(4)
C17 0.064(5) 0.044(4) 0.039(4) -0.002(3) 0.007(4) 0.003(4)
C18 0.060(5) 0.035(4) 0.043(4) 0.000(3) 0.007(4) -0.003(3)
C19 0.060(5) 0.055(5) 0.052(5) 0.010(4) 0.011(4) -0.011(4)
C20 0.071(6) 0.062(5) 0.040(4) 0.005(4) 0.006(4) -0.014(4)
C21 0.052(5) 0.062(5) 0.046(4) -0.006(4) 0.004(4) -0.006(4)
C22 0.071(6) 0.070(6) 0.039(4) 0.000(4) -0.001(4) -0.020(5)
C23 0.068(6) 0.074(7) 0.116(9) 0.019(6) 0.027(6) -0.001(5)
C24 0.097(7) 0.057(6) 0.064(6) 0.001(5) 0.001(5) -0.011(5)
C25 0.108(11) 0.139(13) 0.185(16) -0.035(12) -0.029(10) 0.051(10)
C26 0.116(8) 0.052(5) 0.048(5) 0.004(4) 0.023(5) 0.016(5)
C27 0.094(7) 0.053(5) 0.056(5) 0.006(4) 0.022(5) 0.006(5)
C28 0.106(8) 0.065(6) 0.071(6) 0.004(5) 0.036(6) -0.003(5)
C29 0.115(8) 0.059(6) 0.056(5) 0.012(5) 0.010(5) 0.005(5)
C30 0.100(7) 0.063(6) 0.050(5) 0.005(4) 0.006(5) 0.017(5)
C31 0.148(11) 0.053(6) 0.111(9) 0.016(6) 0.074(8) 0.008(6)
C32 0.054(5) 0.034(4) 0.054(5) 0.009(3) 0.001(4) 0.001(3)
C33 0.067(6) 0.037(4) 0.061(5) 0.001(4) 0.005(4) 0.016(4)
C34 0.053(5) 0.054(5) 0.064(5) 0.005(4) 0.004(4) 0.010(4)
C35 0.063(6) 0.084(7) 0.079(7) -0.002(5) 0.008(5) 0.016(5)
C36 0.055(6) 0.101(9) 0.115(9) -0.006(7) 0.027(6) -0.010(6)
C37 0.046(5) 0.081(7) 0.104(8) -0.008(6) 0.005(5) 0.003(5)
C38 0.046(5) 0.051(5) 0.080(6) 0.005(4) 0.010(4) 0.003(4)
C39 0.046(5) 0.044(4) 0.068(5) -0.005(4) -0.003(4) 0.004(4)
C40 0.052(5) 0.036(4) 0.052(4) -0.003(3) -0.001(4) 0.000(3)
C41 0.054(5) 0.034(4) 0.058(5) -0.004(4) -0.002(4) -0.002(3)
C42 0.044(4) 0.033(4) 0.056(5) -0.005(3) 0.002(3) -0.002(3)
C43 0.046(4) 0.039(4) 0.042(4) -0.001(3) 0.003(3) -0.009(3)
C44 0.050(4) 0.042(4) 0.047(4) -0.002(3) 0.011(3) -0.001(3)
C45 0.052(5) 0.050(4) 0.038(4) 0.003(3) 0.005(3) -0.008(4)
C46 0.048(4) 0.044(4) 0.048(4) -0.003(4) 0.007(3) -0.009(4)
C47 0.045(4) 0.054(5) 0.043(4) -0.003(4) 0.002(3) -0.012(4)
C48 0.047(4) 0.051(5) 0.045(4) -0.005(4) 0.003(3) -0.006(3)
C49 0.043(4) 0.070(6) 0.056(5) -0.001(4) 0.004(4) -0.007(4)
C50 0.047(5) 0.089(7) 0.059(5) -0.003(5) 0.013(4) -0.010(4)
C51 0.058(5) 0.061(5) 0.050(5) -0.010(4) 0.016(4) -0.019(4)
C52 0.066(6) 0.075(6) 0.049(5) -0.001(4) 0.020(4) -0.018(5)
C53 0.060(5) 0.061(5) 0.051(5) 0.004(4) 0.013(4) -0.024(4)
C54 0.069(6) 0.079(6) 0.042(4) 0.001(4) 0.015(4) -0.028(5)
C55 0.077(6) 0.072(6) 0.042(4) 0.008(4) 0.006(4) -0.028(5)
C56 0.072(6) 0.049(5) 0.032(4) 0.005(3) -0.003(4) -0.022(4)
C57 0.058(5) 0.048(5) 0.051(5) 0.011(4) -0.003(4) -0.011(4)
C58 0.056(5) 0.042(4) 0.043(4) -0.003(3) -0.004(4) 0.003(4)
C59 0.059(5) 0.041(4) 0.065(5) -0.002(4) -0.012(4) 0.004(4)
C60 0.052(5) 0.040(4) 0.066(5) -0.006(4) -0.003(4) 0.006(4)
C61 0.042(4) 0.066(5) 0.046(4) -0.010(4) 0.001(3) -0.001(4)
C62 0.039(4) 0.068(5) 0.046(4) -0.007(4) 0.001(3) 0.004(4)
C63 0.064(5) 0.073(6) 0.049(5) -0.009(4) 0.007(4) 0.015(5)
C64 0.065(6) 0.092(7) 0.054(5) -0.007(5) -0.010(4) 0.011(5)
C65 0.087(7) 0.068(6) 0.083(7) 0.014(5) 0.032(6) 0.009(5)
C66 0.070(6) 0.067(6) 0.044(4) 0.008(4) -0.008(4) 0.002(4)
C67 0.066(6) 0.061(6) 0.059(5) -0.004(4) -0.008(4) -0.002(5)
C68 0.069(6) 0.103(8) 0.071(6) -0.011(6) -0.015(5) -0.010(6)
C69 0.116(16) 0.084(14) 0.105(15) -0.012(12) 0.024(12) -0.008(12)
C69' 0.119(22) 0.096(20) 0.070(16) -0.030(15) 0.039(16) -0.040(17)
C70 0.098(7) 0.073(6) 0.056(5) 0.007(5) 0.030(5) -0.012(5)

loop_
_atom_site_label
_atom_site_type_symbol
_atom_site_fract_x
_atom_site_fract_y
_atom_site_fract_z
_atom_site_U_iso_or_equiv
_atom_site_thermal_displace_type
_atom_site_occupancy
_atom_site_calc_flag
_atom_site_refinement_flags
Zn1 Zn 0.65531(8) 0.31655(3) 1.00301(6) 0.0566(3) Uani 1 d .
Zn2 Zn 0.54925(7) 0.10483(3) 0.81933(5) 0.0479(2) Uani 1 d .
O1 O 0.9271(6) 0.2327(3) 1.4178(4) 0.095(2) Uani 1 d .
O2 O 0.4417(5) 0.4691(2) 0.7669(4) 0.078(2) Uani 1 d .
O3 O 0.7299(7) 0.2569(3) 0.9590(4) 0.107(3) Uani 1 d .
O4 O 0.7690(4) 0.0264(2) 1.1602(4) 0.0645(15) Uani 1 d .
O5 O 0.2801(8) 0.0452(4) 0.5013(7) 0.153(5) Uani 0.60 d P
C68' C 0.2801(8) 0.0452(4) 0.5013(7) 0.153(5) Uani 0.40 d P
H68A H 0.3045(10) 0.0599(4) 0.4594(6) 0.229 Uiso 0.40 calc PR
H68B H 0.2487(10) 0.0144(4) 0.4810(6) 0.229 Uiso 0.40 calc PR
H68C H 0.3379(10) 0.0405(4) 0.5524(6) 0.229 Uiso 0.40 calc PR
O5' O 0.1548(10) 0.0618(4) 0.5797(6) 0.150(6) Uani 0.40 d P
C68" C 0.1548(10) 0.0618(4) 0.5797(6) 0.150(6) Uani 0.60 d P
H68D H 0.1060(4) 0.0860(2) 0.5838(3) 0.225 Uiso 0.60 calc PR
H68E H 0.2079(4) 0.0578(2) 0.6337(3) 0.225 Uiso 0.60 calc PR
H68F H 0.1190(4) 0.0317(2) 0.5621(3) 0.225 Uiso 0.60 calc PR
O6 O 0.4954(4) 0.0319(2) 0.8253(3) 0.0513(13) Uani 1 d .
N1 N 0.6221(5) 0.2827(2) 1.1001(4) 0.051(2) Uani 1 d .
N2 N 0.7936(5) 0.3394(2) 1.0905(4) 0.057(2) Uani 1 d .
N3 N 0.6711(6) 0.3659(3) 0.9154(4) 0.063(2) Uani 1 d .
N4 N 0.5051(5) 0.3063(2) 0.9258(4) 0.055(2) Uani 1 d .
N5 N 0.4038(5) 0.1360(2) 0.7860(4) 0.055(2) Uani 1 d .
N6 N 0.5355(5) 0.1039(2) 0.6938(4) 0.052(2) Uani 1 d .
N7 N 0.7062(5) 0.0891(2) 0.8531(4) 0.051(2) Uani 1 d .
N8 N 0.5753(4) 0.1221(2) 0.9435(4) 0.048(2) Uani 1 d .
C1 C 0.6838(6) 0.2810(3) 1.1832(4) 0.053(2) Uani 1 d .
C2 C 0.7860(6) 0.2972(3) 1.2181(5) 0.054(2) Uani 1 d .
C3 C 0.8363(6) 0.3262(3) 1.1738(5) 0.057(2) Uani 1 d .
C4 C 0.9368(7) 0.3495(3) 1.2092(6) 0.068(2) Uani 1 d .
H4 H 0.9818(7) 0.3468(3) 1.2645(6) 0.090 Uiso 1 calc R
C5 C 0.9530(8) 0.3758(4) 1.1475(7) 0.082(3) Uani 1 d .
H5 H 1.0121(8) 0.3942(4) 1.1523(7) 0.108 Uiso 1 calc R
C6 C 0.8638(7) 0.3708(4) 1.0729(6) 0.074(3) Uani 1 d .
C7 C 0.8482(8) 0.3928(4) 0.9937(7) 0.081(3) Uani 1 d .
H7 H 0.9033(8) 0.4111(4) 0.9886(7) 0.107 Uiso 1 calc R
C8 C 0.7589(8) 0.3901(4) 0.9223(6) 0.075(3) Uani 1 d .
C9 C 0.7480(9) 0.4177(4) 0.8464(6) 0.079(3) Uani 1 d .
H9 H 0.7984(9) 0.4368(4) 0.8352(6) 0.105 Uiso 1 calc R
C10 C 0.6508(9) 0.4102(3) 0.7961(6) 0.078(3) Uani 1 d .
H10 H 0.6204(9) 0.4238(3) 0.7429(6) 0.104 Uiso 1 calc R
C11 C 0.6000(8) 0.3775(3) 0.8367(5) 0.065(2) Uani 1 d .
C12 C 0.4987(8) 0.3620(3) 0.8080(5) 0.063(2) Uani 1 d .
C13 C 0.4545(7) 0.3272(3) 0.8472(5) 0.060(2) Uani 1 d .
C14 C 0.3508(8) 0.3090(3) 0.8153(5) 0.073(3) Uani 1 d .
H14 H 0.3010(8) 0.3174(3) 0.7641(5) 0.097 Uiso 1 calc R
C15 C 0.3374(8) 0.2776(3) 0.8722(5) 0.070(3) Uani 1 d .
H15 H 0.2776(8) 0.2597(3) 0.8670(5) 0.094 Uiso 1 calc R
C16 C 0.4330(7) 0.2769(3) 0.9422(5) 0.058(2) Uani 1 d .
C17 C 0.4453(6) 0.2529(3) 1.0189(4) 0.052(2) Uani 1 d .
C18 C 0.5295(6) 0.2593(3) 1.0938(4) 0.048(2) Uani 1 d .
C19 C 0.5339(6) 0.2426(3) 1.1761(5) 0.058(2) Uani 1 d .
H19 H 0.4820(6) 0.2257(3) 1.1890(5) 0.077 Uiso 1 calc R
C20 C 0.6258(7) 0.2559(3) 1.2303(5) 0.061(2) Uani 1 d .
H20 H 0.6492(7) 0.2502(3) 1.2881(5) 0.081 Uiso 1 calc R
C21 C 0.8446(6) 0.2861(3) 1.3095(5) 0.056(2) Uani 1 d .
H21A H 0.7949(6) 0.2844(3) 1.3396(5) 0.075 Uiso 1 calc R
H21B H 0.8915(6) 0.3129(3) 1.3331(5) 0.075 Uiso 1 calc R
C22 C 0.9075(7) 0.2396(3) 1.3254(5) 0.065(2) Uani 1 d .
C23 C 1.0067(7) 0.2455(4) 1.3059(7) 0.087(3) Uani 1 d .
H23A H 0.9912(9) 0.2579(25) 1.2496(18) 0.130 Uiso 1 calc R
H23B H 1.0409(29) 0.2147(6) 1.3104(45) 0.130 Uiso 1 calc R
H23C H 1.0517(24) 0.2678(20) 1.3453(29) 0.130 Uiso 1 calc R
C24 C 0.8498(8) 0.1953(3) 1.2785(6) 0.079(3) Uani 1 d .
H24A H 0.8973(14) 0.1685(7) 1.2873(35) 0.118 Uiso 1 calc R
H24B H 0.8217(45) 0.2024(9) 1.2192(7) 0.118 Uiso 1 calc R
H24C H 0.7941(33) 0.1872(15) 1.2993(29) 0.118 Uiso 1 calc R
C25 C 0.9966(10) 0.1979(5) 1.4501(10) 0.163(7) Uani 1 d .
H25A H 1.0103(79) 0.1959(33) 1.5099(17) 0.245 Uiso 1 calc R
H25B H 1.0602(37) 0.2052(25) 1.4394(74) 0.245 Uiso 1 calc R
H25C H 0.9695(45) 0.1675(10) 1.4244(63) 0.245 Uiso 1 calc R
C26 C 0.4251(8) 0.3851(3) 0.7265(5) 0.073(3) Uani 1 d .
H26A H 0.3739(8) 0.3610(3) 0.6975(5) 0.097 Uiso 1 calc R
H26B H 0.4658(8) 0.3927(3) 0.6903(5) 0.097 Uiso 1 calc R
C27 C 0.3662(8) 0.4314(3) 0.7359(5) 0.068(2) Uani 1 d .
C28 C 0.2956(8) 0.4258(3) 0.7887(6) 0.079(3) Uani 1 d .
H28A H 0.3361(12) 0.4157(24) 0.8447(13) 0.119 Uiso 1 calc R
H28B H 0.2431(33) 0.4019(18) 0.7635(24) 0.119 Uiso 1 calc R
H28C H 0.2627(41) 0.4563(7) 0.7914(35) 0.119 Uiso 1 calc R
C29 C 0.3043(8) 0.4488(3) 0.6469(5) 0.082(3) Uani 1 d .
H29A H 0.2692(44) 0.4786(14) 0.6503(6) 0.122 Uiso 1 calc R
H29B H 0.2537(37) 0.4247(12) 0.6189(16) 0.122 Uiso 1 calc R
H29C H 0.3510(11) 0.4541(24) 0.6156(15) 0.122 Uiso 1 calc R
C30 C 0.4835(8) 0.4773(3) 0.8553(5) 0.075(3) Uani 1 d .
H30A H 0.4304(16) 0.4906(22) 0.8750(9) 0.113 Uiso 1 calc R
H30B H 0.5408(33) 0.4996(18) 0.8671(6) 0.113 Uiso 1 calc R
H30C H 0.5076(47) 0.4471(5) 0.8837(6) 0.113 Uiso 1 calc R
C31 C 0.7668(10) 0.2182(3) 1.0112(7) 0.096(4) Uani 1 d .
H31A H 0.7889(58) 0.1933(12) 0.9809(16) 0.145 Uiso 1 calc R
H31B H 0.7125(20) 0.2059(18) 1.0304(40) 0.145 Uiso 1 calc R
H31C H 0.8248(39) 0.2283(7) 1.0588(26) 0.145 Uiso 1 calc R
C32 C 0.3577(6) 0.2220(3) 1.0219(5) 0.051(2) Uani 1 d .
C33 C 0.2939(7) 0.2372(3) 1.0678(5) 0.059(2) Uani 1 d .
H33 H 0.3086(7) 0.2664(3) 1.0974(5) 0.079 Uiso 1 calc R
C34 C 0.2115(6) 0.2105(3) 1.0701(5) 0.061(2) Uani 1 d .
C35 C 0.1334(7) 0.2205(4) 1.1150(6) 0.079(3) Uani 1 d .
H35A H 0.0838(7) 0.2452(4) 1.0859(6) 0.105 Uiso 1 calc R
H35B H 0.1682(7) 0.2306(4) 1.1728(6) 0.105 Uiso 1 calc R
C36 C 0.0801(7) 0.1715(4) 1.1113(7) 0.091(3) Uani 1 d .
H36A H 0.0071(7) 0.1758(4) 1.1052(7) 0.121 Uiso 1 calc R
H36B H 0.1135(7) 0.1531(4) 1.1624(7) 0.121 Uiso 1 calc R
C37 C 0.0913(7) 0.1453(4) 1.0343(7) 0.082(3) Uani 1 d .
H37A H 0.0993(7) 0.1106(4) 1.0443(7) 0.109 Uiso 1 calc R
H37B H 0.0310(7) 0.1511(4) 0.9846(7) 0.109 Uiso 1 calc R
C38 C 0.1881(6) 0.1669(3) 1.0243(6) 0.062(2) Uani 1 d .
C39 C 0.2500(6) 0.1509(3) 0.9798(5) 0.058(2) Uani 1 d .
H39 H 0.2339(6) 0.1218(3) 0.9503(5) 0.077 Uiso 1 calc R
C40 C 0.3357(6) 0.1769(3) 0.9776(5) 0.051(2) Uani 1 d .
C41 C 0.3562(6) 0.1530(3) 0.8403(5) 0.054(2) Uani 1 d .
C42 C 0.4015(5) 0.1572(2) 0.9288(5) 0.048(2) Uani 1 d .
C43 C 0.5024(5) 0.1416(3) 0.9753(4) 0.045(2) Uani 1 d .
C44 C 0.5447(6) 0.1411(3) 1.0659(5) 0.048(2) Uani 1 d .
H44 H 0.5114(6) 0.1522(3) 1.1027(5) 0.063 Uiso 1 calc R
C45 C 0.6406(6) 0.1219(3) 1.0881(4) 0.049(2) Uani 1 d .
H45 H 0.6857(6) 0.1174(3) 1.1430(4) 0.065 Uiso 1 calc R
C46 C 0.6611(6) 0.1094(3) 1.0124(5) 0.049(2) Uani 1 d .
C47 C 0.7540(6) 0.0904(3) 1.0085(5) 0.050(2) Uani 1 d .
C48 C 0.7766(6) 0.0831(3) 0.9332(5) 0.051(2) Uani 1 d .
C49 C 0.8763(6) 0.0693(3) 0.9259(5) 0.059(2) Uani 1 d .
H49 H 0.9372(6) 0.0632(3) 0.9706(5) 0.079 Uiso 1 calc R
C50 C 0.8652(6) 0.0667(3) 0.8428(5) 0.066(2) Uani 1 d .
H50 H 0.9166(6) 0.0589(3) 0.8197(5) 0.088 Uiso 1 calc R
C51 C 0.7587(6) 0.0785(3) 0.7974(5) 0.057(2) Uani 1 d .
C52 C 0.7154(7) 0.0802(3) 0.7099(5) 0.063(2) Uani 1 d .
H52 H 0.7597(7) 0.0725(3) 0.6798(5) 0.084 Uiso 1 calc R
C53 C 0.6144(6) 0.0921(3) 0.6625(5) 0.059(2) Uani 1 d .
C54 C 0.5728(7) 0.0930(3) 0.5718(5) 0.064(2) Uani 1 d .
H54 H 0.6096(7) 0.0862(3) 0.5353(5) 0.086 Uiso 1 calc R
C55 C 0.4723(7) 0.1053(3) 0.5492(5) 0.067(2) Uani 1 d .
H55 H 0.4269(7) 0.1088(3) 0.4942(5) 0.089 Uiso 1 calc R
C56 C 0.4465(7) 0.1121(3) 0.6254(4) 0.056(2) Uani 1 d .
C57 C 0.3492(6) 0.1247(3) 0.6305(5) 0.058(2) Uani 1 d .
C58 C 0.3324(6) 0.1370(3) 0.7056(5) 0.052(2) Uani 1 d .
C59 C 0.2350(6) 0.1560(3) 0.7112(5) 0.063(2) Uani 1 d .
H59 H 0.1735(6) 0.1604(3) 0.6663(5) 0.084 Uiso 1 calc R
C60 C 0.2494(6) 0.1661(3) 0.7931(5) 0.058(2) Uani 1 d .
H60 H 0.2005(6) 0.1790(3) 0.8149(5) 0.078 Uiso 1 calc R
C61 C 0.8439(6) 0.0816(3) 1.0919(5) 0.055(2) Uani 1 d .
H61A H 0.9085(6) 0.0894(3) 1.0820(5) 0.073 Uiso 1 calc R
H61B H 0.8362(6) 0.1048(3) 1.1329(5) 0.073 Uiso 1 calc R
C62 C 0.8571(6) 0.0318(3) 1.1329(5) 0.054(2) Uani 1 d .
C63 C 0.8608(7) -0.0094(3) 1.0739(5) 0.065(2) Uani 1 d .
H63A H 0.9191(27) -0.0049(11) 1.0544(29) 0.098 Uiso 1 calc R
H63B H 0.7974(20) -0.0097(14) 1.0264(19) 0.098 Uiso 1 calc R
H63C H 0.8682(46) -0.0397(4) 1.1035(12) 0.098 Uiso 1 calc R
C64 C 0.9574(7) 0.0335(4) 1.2100(5) 0.078(3) Uani 1 d .
H64A H 1.0163(9) 0.0386(24) 1.1914(6) 0.117 Uiso 1 calc R
H64B H 0.9656(28) 0.0033(10) 1.2401(24) 0.117 Uiso 1 calc R
H64C H 0.9529(23) 0.0595(16) 1.2465(22) 0.117 Uiso 1 calc R
C65 C 0.7599(8) -0.0192(3) 1.1990(6) 0.078(3) Uani 1 d .
H65A H 0.7051(35) -0.0171(8) 1.2231(37) 0.118 Uiso 1 calc R
H65B H 0.8246(18) -0.0265(12) 1.2425(29) 0.118 Uiso 1 calc R
H65C H 0.7439(51) -0.0444(5) 1.1571(10) 0.118 Uiso 1 calc R
C66 C 0.2596(7) 0.1256(3) 0.5470(5) 0.067(2) Uani 1 d .
H66A H 0.2866(7) 0.1366(3) 0.5033(5) 0.089 Uiso 1 calc R
H66B H 0.2090(7) 0.1494(3) 0.5512(5) 0.089 Uiso 1 calc R
C67 C 0.2024(7) 0.0771(3) 0.5183(6) 0.069(3) Uani 1 d .
C68 C 0.1163(7) 0.0853(4) 0.4343(6) 0.090(3) Uani 1 d .
H68A H 0.0817(39) 0.0551(6) 0.4142(24) 0.136 Uiso 1 calc R
H68B H 0.1460(10) 0.0977(26) 0.3939(15) 0.136 Uiso 1 calc R
H68C H 0.0669(32) 0.1082(21) 0.4418(12) 0.136 Uiso 1 calc R
C69 C 0.2558(16) 0.0027(7) 0.4673(13) 0.104(6) Uani 0.60 d P
H69A H 0.3126(45) -0.0097(22) 0.4512(80) 0.157 Uiso 0.60 calc PR
H69B H 0.1946(65) 0.0052(11) 0.4182(51) 0.157 Uiso 0.60 calc PR
H69C H 0.2423(106) -0.0189(15) 0.5073(32) 0.157 Uiso 0.60 calc PR
C69' C 0.0796(22) 0.0264(10) 0.5686(15) 0.093(9) Uani 0.40 d P
H69D H 0.0297(85) 0.0366(31) 0.5944(108) 0.140 Uiso 0.40 calc PR
H69E H 0.1121(28) -0.0032(21) 0.5945(106) 0.140 Uiso 0.40 calc PR
H69F H 0.0450(106) 0.0211(51) 0.5094(15) 0.140 Uiso 0.40 calc PR
C70 C 0.4982(8) 0.0130(3) 0.9055(5) 0.075(3) Uani 1 d .
H70A H 0.4693(47) -0.0191(10) 0.8983(8) 0.112 Uiso 1 calc R
H70B H 0.4580(42) 0.0336(13) 0.9292(19) 0.112 Uiso 1 calc R
H70C H 0.5690(9) 0.0119(22) 0.9429(14) 0.112 Uiso 1 calc R
H6 H 0.5209 0.0074 0.7820 0.100 Uiso 1 d .

loop_
_atom_type_symbol
_atom_type_description
_atom_type_scat_dispersion_real
_atom_type_scat_dispersion_imag
_atom_type_scat_source
C C 0.0033 0.0016 'International Tables Vol C Tables 4.2.6.8 and 6.1.1.4'
H H 0.0000 0.0000 'International Tables Vol C Tables 4.2.6.8 and 6.1.1.4'
N N 0.0061 0.0033 'International Tables Vol C Tables 4.2.6.8 and 6.1.1.4'
O O 0.0106 0.0060 'International Tables Vol C Tables 4.2.6.8 and 6.1.1.4'
Zn Zn 0.2839 1.4301 'International Tables Vol C Tables 4.2.6.8 and 6.1.1.4'

loop_
_geom_angle_atom_site_label_1
_geom_angle_atom_site_label_2
_geom_angle_atom_site_label_3
_geom_angle
N4 Zn1 N1 90.2(3)
N4 Zn1 N2 167.6(3)
N1 Zn1 N2 87.8(2)
N4 Zn1 N3 87.6(3)
N1 Zn1 N3 165.0(3)
N2 Zn1 N3 91.1(3)
N4 Zn1 O3 99.2(3)
N1 Zn1 O3 100.0(3)
N2 Zn1 O3 93.2(3)
N3 Zn1 O3 95.0(3)
N8 Zn2 N6 166.5(2)
N8 Zn2 N5 90.3(3)
N6 Zn2 N5 88.5(3)
N8 Zn2 N7 87.4(2)
N6 Zn2 N7 90.8(2)
N5 Zn2 N7 167.4(2)
N8 Zn2 O6 96.7(2)
N6 Zn2 O6 96.8(2)
N5 Zn2 O6 95.4(2)
N7 Zn2 O6 97.2(2)
C25 O1 C22 111.8(10)
C30 O2 C27 119.1(7)
C31 O3 Zn1 119.0(6)
C62 O4 C65 116.4(6)
C70 O6 Zn2 118.6(5)
C1 N1 C18 107.1(6)
C1 N1 Zn1 127.1(5)
C18 N1 Zn1 125.7(5)
C3 N2 C6 107.1(7)
C3 N2 Zn1 128.4(5)
C6 N2 Zn1 124.5(6)
C8 N3 C11 106.6(8)
C8 N3 Zn1 124.6(6)
C11 N3 Zn1 128.6(6)
C16 N4 C13 105.9(7)
C16 N4 Zn1 125.9(5)
C13 N4 Zn1 128.2(6)
C41 N5 C58 108.2(7)
C41 N5 Zn2 126.1(5)
C58 N5 Zn2 125.1(6)
C53 N6 C56 107.4(7)
C53 N6 Zn2 125.1(5)
C56 N6 Zn2 127.4(6)
C48 N7 C51 106.8(6)
C48 N7 Zn2 127.8(5)
C51 N7 Zn2 125.2(5)
C43 N8 C46 106.8(6)
C43 N8 Zn2 125.4(4)
C46 N8 Zn2 127.1(5)
N1 C1 C2 127.3(7)
N1 C1 C20 108.1(7)
C2 C1 C20 124.5(7)
C1 C2 C3 123.4(7)
C1 C2 C21 118.7(7)
C3 C2 C21 117.8(7)
N2 C3 C2 124.9(7)
N2 C3 C4 108.8(7)
C2 C3 C4 126.2(8)
C5 C4 C3 107.3(9)
C4 C5 C6 108.3(9)
N2 C6 C7 124.6(9)
N2 C6 C5 108.5(8)
C7 C6 C5 126.9(9)
C8 C7 C6 127.0(9)
N3 C8 C7 126.6(9)
N3 C8 C9 110.9(9)
C7 C8 C9 122.3(10)
C10 C9 C8 105.5(10)
C9 C10 C11 109.3(9)
C12 C11 N3 124.4(8)
C12 C11 C10 127.9(9)
N3 C11 C10 107.6(9)
C11 C12 C13 125.8(8)
C11 C12 C26 117.8(8)
C13 C12 C26 116.5(9)
N4 C13 C12 124.9(8)
N4 C13 C14 109.0(7)
C12 C13 C14 126.1(8)
C15 C14 C13 108.1(8)
C14 C15 C16 106.9(9)
N4 C16 C17 125.9(7)
N4 C16 C15 110.0(7)
C17 C16 C15 123.8(8)
C18 C17 C16 125.1(8)
C18 C17 C32 117.9(7)
C16 C17 C32 116.7(7)
N1 C18 C17 125.2(7)
N1 C18 C19 109.1(6)
C17 C18 C19 125.6(7)
C20 C19 C18 107.4(7)
C19 C20 C1 108.2(7)
C2 C21 C22 115.4(7)
C23 C22 O1 112.1(7)
C23 C22 C21 111.4(8)
O1 C22 C21 100.7(7)
C23 C22 C24 108.8(8)
O1 C22 C24 108.6(7)
C21 C22 C24 115.1(7)
C12 C26 C27 117.3(7)
O2 C27 C28 112.2(8)
O2 C27 C29 102.9(7)
C28 C27 C29 110.7(8)
O2 C27 C26 107.7(8)
C28 C27 C26 115.2(8)
C29 C27 C26 107.2(7)
C33 C32 C40 119.1(7)
C33 C32 C17 119.8(7)
C40 C32 C17 121.1(8)
C34 C33 C32 121.3(8)
C33 C34 C38 119.4(9)
C33 C34 C35 129.6(8)
C38 C34 C35 110.9(8)
C34 C35 C36 102.8(8)
C35 C36 C37 105.9(9)
C38 C37 C36 104.0(8)
C39 C38 C34 120.3(8)
C39 C38 C37 130.6(8)
C34 C38 C37 109.1(8)
C38 C39 C40 121.6(8)
C39 C40 C32 118.1(8)
C39 C40 C42 119.2(7)
C32 C40 C42 122.7(7)
N5 C41 C42 126.4(7)
N5 C41 C60 109.4(7)
C42 C41 C60 124.2(8)
C43 C42 C41 124.4(7)
C43 C42 C40 117.2(7)
C41 C42 C40 118.3(7)
N8 C43 C42 126.8(7)
N8 C43 C44 108.6(6)
C42 C43 C44 124.5(7)
C45 C44 C43 108.0(7)
C44 C45 C46 107.8(6)
C47 C46 N8 125.6(7)
C47 C46 C45 125.5(7)
N8 C46 C45 108.8(7)
C46 C47 C48 124.5(7)
C46 C47 C61 118.5(7)
C48 C47 C61 116.7(7)
N7 C48 C47 124.8(7)
N7 C48 C49 108.3(7)
C47 C48 C49 126.8(7)
C50 C49 C48 108.2(7)
C49 C50 C51 106.5(8)
N7 C51 C52 125.0(8)
N7 C51 C50 110.2(7)
C52 C51 C50 124.8(8)
C53 C52 C51 127.6(8)
C52 C53 N6 126.0(7)
C52 C53 C54 125.6(8)
N6 C53 C54 108.4(7)
C55 C54 C53 108.2(8)
C54 C55 C56 107.8(7)
N6 C56 C57 125.2(7)
N6 C56 C55 108.1(8)
C57 C56 C55 126.7(7)
C58 C57 C56 123.8(7)
C58 C57 C66 120.5(8)
C56 C57 C66 115.6(8)
N5 C58 C57 127.5(8)
N5 C58 C59 107.6(7)
C57 C58 C59 124.8(7)
C60 C59 C58 108.2(7)
C59 C60 C41 106.6(8)
C62 C61 C47 119.5(6)
O4 C62 C61 104.8(6)
O4 C62 C63 110.1(7)
C61 C62 C63 113.9(7)
O4 C62 C64 109.8(7)
C61 C62 C64 107.0(7)
C63 C62 C64 111.0(7)
C57 C66 C67 116.0(7)
C68" C67 C68' 118.9(10)
C68" C67 C68 108.4(9)
C68' C67 C68 106.8(8)
C68" C67 C66 109.1(8)
C68' C67 C66 105.0(8)
C68 C67 C66 108.2(7)

loop_
_geom_bond_atom_site_label_1
_geom_bond_atom_site_label_2
_geom_bond_distance
Zn1 N4 2.043(7)
Zn1 N1 2.054(6)
Zn1 N2 2.063(7)
Zn1 N3 2.067(7)
Zn1 O3 2.185(6)
Zn2 N8 2.052(6)
Zn2 N6 2.053(6)
Zn2 N5 2.056(6)
Zn2 N7 2.063(6)
Zn2 O6 2.155(5)
O1 C25 1.330(13)
O1 C22 1.497(10)
O2 C30 1.421(9)
O2 C27 1.432(11)
O3 C31 1.367(11)
O4 C62 1.425(9)
O4 C65 1.439(10)
O5 C69 1.30(2)
C68' C67 1.474(13)
O5' C69' 1.38(2)
C68" C67 1.448(13)
O6 C70 1.433(9)
N1 C1 1.370(9)
N1 C18 1.387(9)
N2 C3 1.374(10)
N2 C6 1.390(11)
N3 C8 1.339(12)
N3 C11 1.391(10)
N4 C16 1.367(10)
N4 C13 1.396(9)
N5 C41 1.362(10)
N5 C58 1.378(9)
N6 C53 1.380(10)
N6 C56 1.383(9)
N7 C48 1.378(9)
N7 C51 1.383(10)
N8 C43 1.382(9)
N8 C46 1.387(9)
C1 C2 1.391(10)
C1 C20 1.462(11)
C2 C3 1.413(11)
C2 C21 1.507(10)
C3 C4 1.448(11)
C4 C5 1.342(12)
C5 C6 1.432(13)
C6 C7 1.412(12)
C7 C8 1.396(13)
C8 C9 1.451(12)
C9 C10 1.327(13)
C10 C11 1.438(12)
C11 C12 1.367(12)
C12 C13 1.406(12)
C12 C26 1.540(11)
C13 C14 1.423(12)
C14 C15 1.346(12)
C15 C16 1.435(11)
C16 C17 1.408(11)
C17 C18 1.402(10)
C17 C32 1.479(11)
C18 C19 1.439(10)
C19 C20 1.330(10)
C21 C22 1.516(12)
C22 C23 1.498(12)
C22 C24 1.521(11)
C26 C27 1.543(12)
C27 C28 1.515(12)
C27 C29 1.529(11)
C32 C33 1.403(11)
C32 C40 1.429(10)
C33 C34 1.351(12)
C34 C38 1.406(11)
C34 C35 1.517(13)
C35 C36 1.525(13)
C36 C37 1.532(14)
C37 C38 1.505(12)
C38 C39 1.371(11)
C39 C40 1.378(11)
C40 C42 1.499(11)
C41 C42 1.412(10)
C41 C60 1.450(10)
C42 C43 1.403(9)
C43 C44 1.437(10)
C44 C45 1.341(10)
C45 C46 1.431(10)
C46 C47 1.387(10)
C47 C48 1.411(10)
C47 C61 1.542(9)
C48 C49 1.452(11)
C49 C50 1.355(11)
C50 C51 1.431(11)
C51 C52 1.390(10)
C52 C53 1.378(11)
C53 C54 1.438(10)
C54 C55 1.334(12)
C55 C56 1.447(11)
C56 C57 1.396(12)
C57 C58 1.395(11)
C57 C66 1.522(10)
C58 C59 1.456(11)
C59 C60 1.352(11)
C61 C62 1.521(11)
C62 C63 1.521(11)
C62 C64 1.538(10)
C66 C67 1.544(11)
C67 C68 1.522(11)
